data_2219196
loop_
_publ_author_name
'Baharfar, Robabeh'
'Vahdat, S. Mohammad'
'Baghbanian, S. Meysam'

_publ_section_title
;(<i>E</i>)-Dimethyl
 2-(6-benzoyl-7-hydroxy-4-methoxycarbonyl-2-oxo-2<i>H</i>-chromen-8-yl)but-2-enedioate
;
_journal_coeditor_code XU2430
_journal_issue 8
_journal_name_full 'Acta Crystallographica Section E'
_journal_page_first o1498
_journal_paper_doi 10.1107/S1600536808020990
_journal_volume 64
_journal_year 2008
_chemical_formula_iupac 'C24 H18 O10'
_chemical_formula_moiety 'C24 H18 O10'
_chemical_formula_sum 'C24 H18 O10'
_chemical_formula_weight 466.38
_chemical_melting_point 457
_chemical_name_systematic
;(E)-Dimethyl
2-(6-benzoyl-7-hydroxy-4-methoxycarbonyl-2-oxo-2H-chromen-8-yl)but-2-enedioate
;
_space_group_IT_number 19
_symmetry_cell_setting orthorhombic
_symmetry_space_group_name_Hall 'P 2ac 2ab'
_symmetry_space_group_name_H-M 'P 21 21 21'
_atom_sites_solution_hydrogens geom
_atom_sites_solution_primary direct
_atom_sites_solution_secondary difmap
_audit_creation_method SHELXL-97
_cell_angle_alpha 90.00
_cell_angle_beta 90.00
_cell_angle_gamma 90.00
_cell_formula_units_Z 4
_cell_length_a 9.2661(17)
_cell_length_b 11.508(2)
_cell_length_c 19.661(4)
_cell_measurement_reflns_used 557
_cell_measurement_temperature 120(2)
_cell_measurement_theta_max 28
_cell_measurement_theta_min 3
_cell_volume 2096.5(7)
_computing_cell_refinement 'SAINT-Plus (Bruker, 2008)'
_computing_data_collection 'SMART (Bruker, 1998)'
_computing_data_reduction 'SAINT-Plus (Bruker, 2008)'
_computing_molecular_graphics 'SHELXTL (Sheldrick, 2008)'
_computing_publication_material 'SHELXTL (Sheldrick, 2008)'
_computing_structure_refinement 'SHELXTL (Sheldrick, 2008)'
_computing_structure_solution 'SHELXTL (Sheldrick, 2008)'
_diffrn_ambient_temperature 120(2)
_diffrn_measured_fraction_theta_full 0.998
_diffrn_measured_fraction_theta_max 0.998
_diffrn_measurement_device_type 'Bruker SMART 1000 CCD area-detector'
_diffrn_measurement_method '\f and \w'
_diffrn_radiation_monochromator graphite
_diffrn_radiation_source 'fine-focus sealed tube'
_diffrn_radiation_type MoK\a
_diffrn_radiation_wavelength 0.71073
_diffrn_reflns_av_R_equivalents 0.0461
_diffrn_reflns_av_sigmaI/netI 0.0446
_diffrn_reflns_limit_h_max 12
_diffrn_reflns_limit_h_min -10
_diffrn_reflns_limit_k_max 13
_diffrn_reflns_limit_k_min -15
_diffrn_reflns_limit_l_max 25
_diffrn_reflns_limit_l_min -17
_diffrn_reflns_number 12547
_diffrn_reflns_theta_full 28.00
_diffrn_reflns_theta_max 28.00
_diffrn_reflns_theta_min 2.05
_diffrn_standards_interval_count 0
_diffrn_standards_interval_time 0
_diffrn_standards_number 0
_exptl_absorpt_coefficient_mu 0.117
_exptl_absorpt_correction_T_max 0.979
_exptl_absorpt_correction_T_min 0.973
_exptl_absorpt_correction_type multi-scan
_exptl_absorpt_process_details '(SADABS; Sheldrick, 2008)'
_exptl_crystal_colour yellow
_exptl_crystal_density_diffrn 1.478
_exptl_crystal_density_method 'not measured'
_exptl_crystal_description rhombic
_exptl_crystal_F_000 968
_exptl_crystal_size_max 0.3
_exptl_crystal_size_mid 0.2
_exptl_crystal_size_min 0.2
_refine_diff_density_max 0.351
_refine_diff_density_min -0.249
_refine_ls_extinction_method none
_refine_ls_goodness_of_fit_ref 1.004
_refine_ls_hydrogen_treatment mixed
_refine_ls_matrix_type full
_refine_ls_number_parameters 323
_refine_ls_number_reflns 2864
_refine_ls_number_restraints 1
_refine_ls_restrained_S_all 1.007
_refine_ls_R_factor_all 0.0721
_refine_ls_R_factor_gt 0.0458
_refine_ls_shift/su_max 0.001
_refine_ls_shift/su_mean 0.000
_refine_ls_structure_factor_coef Fsqd
_refine_ls_weighting_details 'calc w=1/[\s^2^(Fo^2^)+(0.0236P)^2^+2.3937P] where P=(Fo^2^+2Fc^2^)/3'
_refine_ls_weighting_scheme calc
_refine_ls_wR_factor_gt 0.0931
_refine_ls_wR_factor_ref 0.1127
_reflns_number_gt 2194
_reflns_number_total 2864
_reflns_threshold_expression I>2\s(I)
_cod_data_source_file xu2430.cif
_cod_data_source_block I
_cod_database_code 2219196
_cod_database_fobs_code 2219196

loop_
_symmetry_equiv_pos_as_xyz
'x, y, z'
'-x+1/2, -y, z+1/2'
'-x, y+1/2, -z+1/2'
'x+1/2, -y+1/2, -z'

loop_
_atom_site_type_symbol
_atom_site_label
_atom_site_fract_x
_atom_site_fract_y
_atom_site_fract_z
_atom_site_U_iso_or_equiv
_atom_site_adp_type
_atom_site_calc_flag
_atom_site_refinement_flags
_atom_site_occupancy
_atom_site_disorder_assembly
_atom_site_disorder_group
O O1 0.8901(3) 0.6309(2) 0.47921(12) 0.0296(5) Uani d . 1 . .
O O2 0.9133(3) 0.7985(2) 0.53324(12) 0.0320(6) Uani d . 1 . .
O O3 0.8287(3) 0.2634(2) 0.38265(14) 0.0382(7) Uani d . 1 . .
O O4 1.0075(3) 0.4046(3) 0.55108(15) 0.0515(8) Uani d . 1 A .
O O5 0.8674(3) 0.3474(2) 0.63681(14) 0.0394(7) Uani d . 1 A .
O O6 0.5738(3) 0.4577(3) 0.38390(15) 0.0469(7) Uani d . 1 A .
O O7 0.4741(3) 0.4059(2) 0.48358(14) 0.0395(7) Uani d . 1 A .
O O8 0.9960(3) 0.2006(2) 0.28708(13) 0.0367(6) Uani d . 1 . .
O O9 1.3022(3) 0.6689(2) 0.30924(13) 0.0331(6) Uani d . 1 A .
O O10 1.2205(3) 0.8493(2) 0.33093(13) 0.0314(6) Uani d . 1 A .
C C1 0.9316(4) 0.5539(3) 0.42981(17) 0.0265(7) Uani d . 1 A .
C C2 0.8588(4) 0.4490(3) 0.42914(19) 0.0312(8) Uani d . 1 . .
C C3 0.8983(4) 0.3662(3) 0.38097(19) 0.0294(8) Uani d . 1 A .
C C4 1.0067(4) 0.3908(3) 0.33190(16) 0.0240(7) Uani d . 1 . .
C C5 1.0769(4) 0.4973(3) 0.33484(16) 0.0241(7) Uani d . 1 A .
H H5A 1.1498 0.5131 0.3037 0.029 Uiso calc R 1 . .
C C6 1.0414(4) 0.5814(3) 0.38323(16) 0.0223(6) Uani d . 1 . .
C C7 1.1059(4) 0.6962(3) 0.38800(16) 0.0244(7) Uani d . 1 A .
C C8 1.0624(4) 0.7706(3) 0.43690(17) 0.0256(7) Uani d . 1 . .
H H8A 1.1037 0.8441 0.4389 0.031 Uiso calc R 1 A .
C C9 0.9531(4) 0.7394(3) 0.48650(17) 0.0263(7) Uani d . 1 A .
C C10 0.7329(4) 0.4258(3) 0.4747(2) 0.0246(8) Uani d P 0.85 A 1
C C11 0.7438(4) 0.3982(4) 0.5399(2) 0.0285(9) Uani d P 0.85 A 1
H H11A 0.6602 0.3865 0.5651 0.034 Uiso calc PR 0.85 A 1
C C10' 0.817(3) 0.4049(19) 0.5058(11) 0.022(4) Uiso d P 0.15 A 2
C C11' 0.677(3) 0.387(2) 0.5078(13) 0.038(6) Uiso d PD 0.15 A 2
H H11B 0.6332 0.3503 0.5446 0.045 Uiso calc PR 0.15 A 2
C C12 0.8891(5) 0.3854(3) 0.5746(2) 0.0380(9) Uani d . 1 . .
C C13 0.9957(4) 0.3285(4) 0.67707(19) 0.0407(10) Uani d . 1 . .
H H13A 0.9693 0.2953 0.7201 0.061 Uiso calc R 1 A .
H H13B 1.0439 0.4012 0.6844 0.061 Uiso calc R 1 . .
H H13C 1.0591 0.2763 0.6535 0.061 Uiso calc R 1 . .
C C14 0.5856(4) 0.4312(3) 0.4419(2) 0.0363(9) Uani d D 1 . .
C C15 0.3335(4) 0.4193(4) 0.4522(2) 0.0417(10) Uani d . 1 . .
H H15A 0.2605 0.3907 0.4825 0.063 Uiso calc R 1 A .
H H15B 0.3306 0.3761 0.4105 0.063 Uiso calc R 1 . .
H H15C 0.3164 0.5000 0.4429 0.063 Uiso calc R 1 . .
C C16 1.0426(4) 0.3018(3) 0.28092(18) 0.0273(7) Uani d . 1 A .
C C17 1.1342(4) 0.3286(3) 0.22093(17) 0.0259(7) Uani d . 1 . .
C C18 1.2264(4) 0.2416(3) 0.19724(18) 0.0297(8) Uani d . 1 A .
H H18A 1.2301 0.1703 0.2194 0.036 Uiso calc R 1 . .
C C19 1.3132(4) 0.2616(3) 0.14031(19) 0.0345(9) Uani d . 1 . .
H H19A 1.3768 0.2048 0.1251 0.041 Uiso calc R 1 A .
C C20 1.3031(4) 0.3672(4) 0.1070(2) 0.0372(9) Uani d . 1 A .
H H20A 1.3613 0.3813 0.0694 0.045 Uiso calc R 1 . .
C C21 1.2084(4) 0.4517(3) 0.12855(19) 0.0339(8) Uani d . 1 . .
H H21A 1.2013 0.5214 0.1048 0.041 Uiso calc R 1 A .
C C22 1.1240(4) 0.4333(3) 0.18531(18) 0.0291(7) Uani d . 1 A .
H H22A 1.0603 0.4906 0.1999 0.035 Uiso calc R 1 . .
C C23 1.2213(4) 0.7331(3) 0.33863(17) 0.0266(7) Uani d . 1 . .
C C24 1.3248(4) 0.8940(3) 0.2829(2) 0.0361(9) Uani d . 1 . .
H H24A 1.3133 0.9766 0.2788 0.054 Uiso calc R 1 A .
H H24B 1.3098 0.8582 0.2393 0.054 Uiso calc R 1 . .
H H24C 1.4205 0.8769 0.2986 0.054 Uiso calc R 1 . .
H H3O 0.884(6) 0.213(5) 0.352(3) 0.078(17) Uiso d . 1 . .

loop_
_atom_site_aniso_label
_atom_site_aniso_U_11
_atom_site_aniso_U_22
_atom_site_aniso_U_33
_atom_site_aniso_U_12
_atom_site_aniso_U_13
_atom_site_aniso_U_23
O1 0.0358(13) 0.0261(12) 0.0269(12) -0.0040(11) 0.0063(11) -0.0025(10)
O2 0.0351(14) 0.0322(13) 0.0289(13) 0.0018(11) 0.0021(11) -0.0061(11)
O3 0.0440(16) 0.0275(14) 0.0432(16) -0.0110(12) 0.0143(13) -0.0061(12)
O4 0.0523(19) 0.065(2) 0.0368(16) -0.0114(17) -0.0002(15) 0.0119(15)
O5 0.0301(14) 0.0448(16) 0.0433(16) 0.0018(12) -0.0013(13) 0.0071(13)
O6 0.0376(16) 0.0583(19) 0.0447(17) -0.0016(14) 0.0041(14) -0.0037(15)
O7 0.0371(15) 0.0433(15) 0.0380(15) 0.0026(13) -0.0069(13) 0.0006(13)
O8 0.0442(16) 0.0248(13) 0.0410(15) -0.0064(12) 0.0104(13) -0.0035(12)
O9 0.0299(13) 0.0286(13) 0.0408(14) -0.0029(11) 0.0088(12) -0.0057(12)
O10 0.0309(13) 0.0264(13) 0.0369(14) -0.0033(11) 0.0065(11) 0.0015(11)
C1 0.0321(18) 0.0248(16) 0.0224(16) 0.0022(14) -0.0005(15) 0.0005(14)
C2 0.038(2) 0.0260(17) 0.0302(18) -0.0046(15) 0.0069(16) -0.0010(15)
C3 0.0318(18) 0.0239(17) 0.0327(18) -0.0042(14) 0.0020(16) 0.0000(15)
C4 0.0245(16) 0.0249(16) 0.0226(16) 0.0005(13) -0.0012(14) -0.0015(14)
C5 0.0246(16) 0.0242(16) 0.0236(16) 0.0009(13) 0.0001(14) 0.0010(14)
C6 0.0236(15) 0.0218(15) 0.0214(15) -0.0005(13) -0.0001(13) 0.0000(13)
C7 0.0247(16) 0.0251(16) 0.0233(16) 0.0002(14) -0.0024(14) 0.0011(14)
C8 0.0266(17) 0.0236(16) 0.0266(16) -0.0006(13) -0.0024(14) -0.0009(13)
C9 0.0286(18) 0.0240(16) 0.0263(17) 0.0009(14) -0.0032(14) -0.0028(15)
C10 0.0219(19) 0.026(2) 0.026(2) -0.0021(16) 0.0013(17) 0.0009(17)
C11 0.025(2) 0.029(2) 0.031(2) 0.0008(17) 0.0036(19) 0.0006(18)
C12 0.043(2) 0.0306(19) 0.040(2) -0.0043(18) -0.0105(19) 0.0019(17)
C13 0.036(2) 0.056(3) 0.0305(19) 0.0127(19) -0.0005(17) 0.0111(19)
C14 0.0253(18) 0.032(2) 0.052(3) 0.0042(16) -0.0086(18) -0.0091(18)
C15 0.0271(19) 0.044(2) 0.054(3) -0.0002(17) 0.0013(18) -0.010(2)
C16 0.0271(17) 0.0235(16) 0.0312(18) -0.0002(14) -0.0027(15) -0.0012(15)
C17 0.0247(16) 0.0266(17) 0.0266(17) -0.0026(14) -0.0010(14) -0.0038(14)
C18 0.0290(18) 0.0263(18) 0.0337(19) 0.0003(14) -0.0036(15) -0.0058(15)
C19 0.0294(19) 0.036(2) 0.038(2) 0.0023(16) 0.0009(17) -0.0102(17)
C20 0.036(2) 0.042(2) 0.033(2) -0.0043(17) 0.0085(17) -0.0090(17)
C21 0.041(2) 0.0302(18) 0.0305(18) -0.0032(16) 0.0022(17) -0.0036(16)
C22 0.0325(18) 0.0254(17) 0.0294(17) 0.0007(15) -0.0023(16) -0.0040(15)
C23 0.0269(17) 0.0260(17) 0.0269(17) -0.0043(14) -0.0032(15) -0.0011(15)
C24 0.036(2) 0.0304(19) 0.042(2) -0.0081(17) 0.0083(17) 0.0046(17)

loop_
_atom_type_symbol
_atom_type_description
_atom_type_scat_dispersion_real
_atom_type_scat_dispersion_imag
_atom_type_scat_source
C C 0.0033 0.0000 'International Tables Vol C Tables 4.2.6.8 and 6.1.1.4'
H H 0.0000 0.0000 'International Tables Vol C Tables 4.2.6.8 and 6.1.1.4'
O O 0.0106 0.0000 'International Tables Vol C Tables 4.2.6.8 and 6.1.1.4'

loop_
_geom_angle_atom_site_label_1
_geom_angle_atom_site_label_2
_geom_angle_atom_site_label_3
_geom_angle
C1 O1 C9 122.6(3)
C3 O3 H3O 104(3)
C12 O5 C13 115.7(3)
C14 O7 C15 114.0(3)
C23 O10 C24 115.1(3)
O1 C1 C2 115.8(3)
O1 C1 C6 121.3(3)
C2 C1 C6 122.9(3)
C1 C2 C3 118.4(3)
C1 C2 C10 122.1(3)
C3 C2 C10 119.3(3)
C1 C2 C10' 112.2(8)
C3 C2 C10' 118.4(8)
O3 C3 C2 117.3(3)
O3 C3 C4 122.0(3)
C2 C3 C4 120.7(3)
C5 C4 C3 118.6(3)
C5 C4 C16 122.4(3)
C3 C4 C16 118.9(3)
C4 C5 C6 121.9(3)
C4 C5 H5A 119.0
C6 C5 H5A 119.0
C5 C6 C1 117.3(3)
C5 C6 C7 125.2(3)
C1 C6 C7 117.4(3)
C8 C7 C6 120.0(3)
C8 C7 C23 119.6(3)
C6 C7 C23 120.5(3)
C7 C8 C9 122.1(3)
C7 C8 H8A 118.9
C9 C8 H8A 118.9
O2 C9 O1 117.4(3)
O2 C9 C8 126.0(3)
O1 C9 C8 116.6(3)
C11 C10 C2 124.3(4)
C11 C10 C14 119.5(4)
C2 C10 C14 116.2(3)
C10 C11 C12 121.7(4)
C10 C11 H11A 119.1
C12 C11 H11A 119.1
C11' C10' C12 112(2)
C11' C10' C2 108.1(19)
C12 C10' C2 139.4(16)
C10' C11' C14 116(2)
C10' C11' H11B 122.0
C14 C11' H11B 122.0
O4 C12 O5 123.7(4)
O4 C12 C11 128.0(4)
O5 C12 C11 108.4(4)
O4 C12 C10' 91.8(9)
O5 C12 C10' 143.9(10)
O5 C13 H13A 109.5
O5 C13 H13B 109.5
H13A C13 H13B 109.5
O5 C13 H13C 109.5
H13A C13 H13C 109.5
H13B C13 H13C 109.5
O6 C14 O7 124.7(4)
O6 C14 C10 120.3(4)
O7 C14 C10 115.0(3)
O6 C14 C11' 153.2(11)
O7 C14 C11' 81.3(11)
O7 C15 H15A 109.5
O7 C15 H15B 109.5
H15A C15 H15B 109.5
O7 C15 H15C 109.5
H15A C15 H15C 109.5
H15B C15 H15C 109.5
O8 C16 C4 120.3(3)
O8 C16 C17 117.9(3)
C4 C16 C17 121.7(3)
C18 C17 C22 119.5(3)
C18 C17 C16 117.8(3)
C22 C17 C16 122.6(3)
C17 C18 C19 120.1(3)
C17 C18 H18A 119.9
C19 C18 H18A 119.9
C20 C19 C18 119.0(3)
C20 C19 H19A 120.5
C18 C19 H19A 120.5
C21 C20 C19 121.2(4)
C21 C20 H20A 119.4
C19 C20 H20A 119.4
C20 C21 C22 120.1(4)
C20 C21 H21A 119.9
C22 C21 H21A 119.9
C21 C22 C17 120.0(3)
C21 C22 H22A 120.0
C17 C22 H22A 120.0
O9 C23 O10 124.1(3)
O9 C23 C7 125.5(3)
O10 C23 C7 110.4(3)
O10 C24 H24A 109.5
O10 C24 H24B 109.5
H24A C24 H24B 109.5
O10 C24 H24C 109.5
H24A C24 H24C 109.5
H24B C24 H24C 109.5

loop_
_geom_bond_atom_site_label_1
_geom_bond_atom_site_label_2
_geom_bond_distance
O1 C1 1.370(4)
O1 C9 1.386(4)
O2 C9 1.201(4)
O3 C3 1.347(4)
O3 H3O 0.99(5)
O4 C12 1.211(5)
O5 C12 1.314(5)
O5 C13 1.444(4)
O6 C14 1.185(5)
O7 C14 1.351(5)
O7 C15 1.449(5)
O8 C16 1.248(4)
O9 C23 1.200(4)
O10 C23 1.345(4)
O10 C24 1.446(4)
C1 C2 1.382(5)
C1 C6 1.405(5)
C2 C3 1.393(5)
C2 C10 1.495(5)
C2 C10' 1.64(2)
C3 C4 1.421(5)
C4 C5 1.389(4)
C4 C16 1.471(5)
C5 C6 1.396(4)
C5 H5A 0.9300
C6 C7 1.454(4)
C7 C8 1.349(5)
C7 C23 1.505(5)
C8 C9 1.451(5)
C8 H8A 0.9300
C10 C11 1.326(6)
C10 C14 1.511(5)
C11 C12 1.516(6)
C11 H11A 0.9300
C10' C11' 1.31(4)
C10' C12 1.52(2)
C11' C14 1.63(2)
C11' H11B 0.9300
C13 H13A 0.9600
C13 H13B 0.9600
C13 H13C 0.9600
C15 H15A 0.9600
C15 H15B 0.9600
C15 H15C 0.9600
C16 C17 1.485(5)
C17 C18 1.396(5)
C17 C22 1.397(5)
C18 C19 1.397(5)
C18 H18A 0.9300
C19 C20 1.383(6)
C19 H19A 0.9300
C20 C21 1.377(5)
C20 H20A 0.9300
C21 C22 1.379(5)
C21 H21A 0.9300
C22 H22A 0.9300
C24 H24A 0.9600
C24 H24B 0.9600
C24 H24C 0.9600

loop_
_geom_hbond_atom_site_label_D
_geom_hbond_atom_site_label_H
_geom_hbond_atom_site_label_A
_geom_hbond_site_symmetry_A
_geom_hbond_distance_DH
_geom_hbond_distance_HA
_geom_hbond_distance_DA
_geom_hbond_angle_DHA
_geom_hbond_publ_flag
O3 H3O O8 1_555 0.99(6) 1.65(6) 2.541(4) 149(5) y
C13 H13C O3 4_556 0.96 2.637 3.467(5) 145 y
C15 H15C O2 4_466 0.96 2.530 3.342(5) 142 y
C22 H22A O8 3_755 0.93 2.486 3.316(5) 149 y
C24 H24A O5 4_566 0.96 2.666 3.392(5) 133 y

loop_
_geom_torsion_atom_site_label_1
_geom_torsion_atom_site_label_2
_geom_torsion_atom_site_label_3
_geom_torsion_atom_site_label_4
_geom_torsion
C9 O1 C1 C2 179.8(3)
C9 O1 C1 C6 -0.2(5)
O1 C1 C2 C3 -178.7(3)
C6 C1 C2 C3 1.3(5)
O1 C1 C2 C10 6.0(5)
C6 C1 C2 C10 -174.0(3)
O1 C1 C2 C10' -35.1(10)
C6 C1 C2 C10' 144.9(9)
C1 C2 C3 O3 178.1(3)
C10 C2 C3 O3 -6.5(5)
C10' C2 C3 O3 36.8(10)
C1 C2 C3 C4 -2.6(5)
C10 C2 C3 C4 172.9(3)
C10' C2 C3 C4 -143.9(10)
O3 C3 C4 C5 -177.9(3)
C2 C3 C4 C5 2.8(5)
O3 C3 C4 C16 0.7(5)
C2 C3 C4 C16 -178.6(3)
C3 C4 C5 C6 -1.8(5)
C16 C4 C5 C6 179.7(3)
C4 C5 C6 C1 0.5(5)
C4 C5 C6 C7 -177.6(3)
O1 C1 C6 C5 179.7(3)
C2 C1 C6 C5 -0.3(5)
O1 C1 C6 C7 -2.0(5)
C2 C1 C6 C7 178.0(3)
C5 C6 C7 C8 179.7(3)
C1 C6 C7 C8 1.6(5)
C5 C6 C7 C23 -0.2(5)
C1 C6 C7 C23 -178.3(3)
C6 C7 C8 C9 0.9(5)
C23 C7 C8 C9 -179.1(3)
C1 O1 C9 O2 -176.9(3)
C1 O1 C9 C8 2.7(5)
C7 C8 C9 O2 176.5(3)
C7 C8 C9 O1 -3.1(5)
C1 C2 C10 C11 -78.7(5)
C3 C2 C10 C11 106.0(5)
C10' C2 C10 C11 6.5(13)
C1 C2 C10 C14 103.2(4)
C3 C2 C10 C14 -72.0(5)
C10' C2 C10 C14 -171.6(13)
C2 C10 C11 C12 -1.3(6)
C14 C10 C11 C12 176.8(4)
C1 C2 C10' C11' 125.0(18)
C3 C2 C10' C11' -91(2)
C10 C2 C10' C11' 10.6(14)
C1 C2 C10' C12 -51(2)
C3 C2 C10' C12 93(2)
C10 C2 C10' C12 -165(3)
C12 C10' C11' C14 167.5(15)
C2 C10' C11' C14 -10(3)
C13 O5 C12 O4 -0.4(6)
C13 O5 C12 C11 179.1(3)
C13 O5 C12 C10' 167.0(15)
C10 C11 C12 O4 5.3(7)
C10 C11 C12 O5 -174.2(4)
C10 C11 C12 C10' -6.1(14)
C11' C10' C12 O4 177(2)
C2 C10' C12 O4 -7(2)
C11' C10' C12 O5 8(3)
C2 C10' C12 O5 -176.5(11)
C11' C10' C12 C11 -11.8(15)
C2 C10' C12 C11 164(3)
C15 O7 C14 O6 -2.9(6)
C15 O7 C14 C10 176.0(3)
C15 O7 C14 C11' -175.6(11)
C11 C10 C14 O6 178.6(4)
C2 C10 C14 O6 -3.2(6)
C11 C10 C14 O7 -0.3(5)
C2 C10 C14 O7 177.8(3)
C11 C10 C14 C11' -15.0(18)
C2 C10 C14 C11' 163.2(18)
C10' C11' C14 O6 24(4)
C10' C11' C14 O7 -170(2)
C10' C11' C14 C10 -3.2(12)
C5 C4 C16 O8 167.3(3)
C3 C4 C16 O8 -11.2(5)
C5 C4 C16 C17 -12.8(5)
C3 C4 C16 C17 168.6(3)
O8 C16 C17 C18 -34.7(5)
C4 C16 C17 C18 145.5(3)
O8 C16 C17 C22 140.9(4)
C4 C16 C17 C22 -38.9(5)
C22 C17 C18 C19 3.2(5)
C16 C17 C18 C19 179.0(3)
C17 C18 C19 C20 -1.8(5)
C18 C19 C20 C21 -0.7(6)
C19 C20 C21 C22 1.7(6)
C20 C21 C22 C17 -0.2(5)
C18 C17 C22 C21 -2.2(5)
C16 C17 C22 C21 -177.8(3)
C24 O10 C23 O9 0.9(5)
C24 O10 C23 C7 -178.3(3)
C8 C7 C23 O9 153.5(4)
C6 C7 C23 O9 -26.5(5)
C8 C7 C23 O10 -27.4(4)
C6 C7 C23 O10 152.6(3)
